data_7158711
loop_
_publ_author_name
'Yu, Chao'
'Yu, Yuyan'
'Sun, Longwu'
'Li, Xinzhi'
'Liu, Zhigang'
'Ke, Miaolin'
'Chen, Fener'

_publ_section_title
;
 Highly diastereo- and enantioselective synthesis of multisubstituted
 allylic amino acid derivatives by allylic alkylation of a chiral
 glycine-based nickel complex and vinylethylene carbonates.
;
_journal_issue 24
_journal_name_full 'Organic &amp; biomolecular chemistry'
_journal_page_first 4894
_journal_page_last 4899
_journal_paper_doi 10.1039/d2ob00726f
_journal_volume 20
_journal_year 2022
_chemical_absolute_configuration ad
_chemical_formula_moiety 'C37 H35 N3 Ni O4'
_chemical_formula_sum 'C37 H35 N3 Ni O4'
_chemical_formula_weight 644.39
_space_group_crystal_system orthorhombic
_space_group_IT_number 19
_space_group_name_Hall 'P 2ac 2ab'
_space_group_name_H-M_alt 'P 21 21 21'
_atom_sites_solution_hydrogens geom
_atom_sites_solution_primary dual
_audit_creation_date 2022-04-11
_audit_creation_method
;
Olex2 1.2
(compiled 2018.05.29 svn.r3508 for OlexSys, GUI svn.r5506)
;
_audit_update_record
;
2022-04-11 deposited with the CCDC.	2022-05-25 downloaded from the CCDC.
;
_cell_angle_alpha 90
_cell_angle_beta 90
_cell_angle_gamma 90
_cell_formula_units_Z 4
_cell_length_a 10.3298(4)
_cell_length_b 13.1904(4)
_cell_length_c 22.5489(6)
_cell_measurement_reflns_used 9907
_cell_measurement_temperature 170(2)
_cell_measurement_theta_max 27.09
_cell_measurement_theta_min 2.66
_cell_volume 3072.38(17)
_computing_cell_refinement 'SAINT V8.40B (Bruker Nano, Inc., 2019)'
_computing_data_collection 'Bruker Instrument Service vV6.2.14'
_computing_data_reduction 'SAINT V8.40B (Bruker Nano, Inc., 2019)'
_computing_molecular_graphics 'Olex2 (Dolomanov et al., 2009)'
_computing_publication_material 'Olex2 (Dolomanov et al., 2009)'
_computing_structure_refinement 'ShelXL (Sheldrick, 2015)'
_computing_structure_solution 'ShelXT (Sheldrick, 2015)'
_diffrn_ambient_temperature 170.0
_diffrn_measured_fraction_theta_full 0.999
_diffrn_measured_fraction_theta_max 0.999
_diffrn_measurement_device_type 'zju Bruker D8 Venture'
_diffrn_measurement_method '\f and \w scans'
_diffrn_radiation_type MoK\a
_diffrn_radiation_wavelength 0.71073
_diffrn_reflns_av_R_equivalents 0.0424
_diffrn_reflns_av_unetI/netI 0.0292
_diffrn_reflns_Laue_measured_fraction_full 0.999
_diffrn_reflns_Laue_measured_fraction_max 0.999
_diffrn_reflns_limit_h_max 13
_diffrn_reflns_limit_h_min -13
_diffrn_reflns_limit_k_max 16
_diffrn_reflns_limit_k_min -16
_diffrn_reflns_limit_l_max 28
_diffrn_reflns_limit_l_min -28
_diffrn_reflns_number 46580
_diffrn_reflns_point_group_measured_fraction_full 0.999
_diffrn_reflns_point_group_measured_fraction_max 0.998
_diffrn_reflns_theta_full 25.242
_diffrn_reflns_theta_max 27.107
_diffrn_reflns_theta_min 2.504
_diffrn_standards_number 0
_exptl_absorpt_coefficient_mu 0.678
_exptl_absorpt_correction_T_max 0.7455
_exptl_absorpt_correction_T_min 0.6917
_exptl_absorpt_correction_type multi-scan
_exptl_absorpt_process_details
;
SADABS-2016/2 (Bruker,2016/2) was used for absorption correction.
wR2(int) was 0.1143 before and 0.0670 after correction.
The Ratio of minimum to maximum transmission is 0.9278.
The \l/2 correction factor is Not present.
;
_exptl_crystal_colour red
_exptl_crystal_colour_primary red
_exptl_crystal_density_diffrn 1.393
_exptl_crystal_description block
_exptl_crystal_F_000 1352
_exptl_crystal_size_max 0.18
_exptl_crystal_size_mid 0.1
_exptl_crystal_size_min 0.09
_refine_diff_density_max 0.192
_refine_diff_density_min -0.215
_refine_diff_density_rms 0.034
_refine_ls_abs_structure_details
;
 Flack x determined using 2652 quotients [(I+)-(I-)]/[(I+)+(I-)]
 (Parsons, Flack and Wagner, Acta Cryst. B69 (2013) 249-259).
;
_refine_ls_abs_structure_Flack 0.001(4)
_refine_ls_extinction_method none
_refine_ls_goodness_of_fit_ref 1.033
_refine_ls_hydrogen_treatment constr
_refine_ls_matrix_type full
_refine_ls_number_parameters 407
_refine_ls_number_reflns 6782
_refine_ls_number_restraints 0
_refine_ls_restrained_S_all 1.033
_refine_ls_R_factor_all 0.0280
_refine_ls_R_factor_gt 0.0247
_refine_ls_shift/su_max 0.002
_refine_ls_shift/su_mean 0.000
_refine_ls_structure_factor_coef Fsqd
_refine_ls_weighting_details 'w=1/[\s^2^(Fo^2^)+(0.0245P)^2^+0.5392P] where P=(Fo^2^+2Fc^2^)/3'
_refine_ls_weighting_scheme calc
_refine_ls_wR_factor_gt 0.0567
_refine_ls_wR_factor_ref 0.0580
_reflns_Friedel_coverage 0.781
_reflns_Friedel_fraction_full 0.999
_reflns_Friedel_fraction_max 0.998
_reflns_number_gt 6389
_reflns_number_total 6782
_reflns_threshold_expression 'I > 2\s(I)'
_cod_data_source_file d2ob00726f2.cif
_cod_data_source_block mo_220411_yc_52_down_0m
_cod_depositor_comments 'Adding full bibliography for 7158710--7158711.cif.'
_cod_database_code 7158711
_shelx_shelxl_version_number 2018/3
_shelx_space_group_comment
;
The symmetry employed for this shelxl refinement is uniquely defined
by the following loop, which should always be used as a source of
symmetry information in preference to the above space-group names.
They are only intended as comments.
;
_shelx_estimated_absorpt_t_max 0.942
_shelx_estimated_absorpt_t_min 0.888
_olex2_refinement_description
;
1. Fixed Uiso
 At 1.2 times of:
  All C(H) groups, All C(H,H) groups
 At 1.5 times of:
  All O(H) groups
2.a Ternary CH refined with riding coordinates:
 C11(H11), C26(H26)
2.b Secondary CH2 refined with riding coordinates:
 C7(H7A,H7B), C8(H8A,H8B), C9(H9A,H9B), C10(H10A,H10B), C28(H28A,H28B),
 C31(H31A,H31B)
2.c Aromatic/amide H refined with riding coordinates:
 C1(H1), C2(H2), C3(H3), C4(H4A), C5(H5), C14(H14), C15(H15), C16(H16),
 C17(H17), C21(H21), C22(H22), C23(H23), C24(H24), C25(H25), C29(H29), C33(H33),
  C34(H34), C35(H35), C36(H36), C37(H37)
2.d Idealised tetrahedral OH refined as rotating group:
 O4(H4)
;
_olex2_submission_special_instructions 'No special instructions were received'

loop_
_space_group_symop_operation_xyz
'x, y, z'
'-x+1/2, -y, z+1/2'
'-x, y+1/2, -z+1/2'
'x+1/2, -y+1/2, -z'

loop_
_atom_site_label
_atom_site_type_symbol
_atom_site_fract_x
_atom_site_fract_y
_atom_site_fract_z
_atom_site_U_iso_or_equiv
_atom_site_adp_type
_atom_site_occupancy
_atom_site_site_symmetry_order
_atom_site_calc_flag
_atom_site_refinement_flags_posn
_atom_site_refinement_flags_adp
_atom_site_refinement_flags_occupancy
_atom_site_disorder_assembly
_atom_site_disorder_group
Ni1 Ni 0.42555(3) 0.67733(2) 0.35452(2) 0.02352(7) Uani 1 1 d . . . . .
O1 O 0.72765(18) 0.49704(14) 0.35417(9) 0.0451(5) Uani 1 1 d . . . . .
O2 O 0.30628(16) 0.76361(13) 0.38993(7) 0.0308(4) Uani 1 1 d . . . . .
O3 O 0.09948(15) 0.81127(14) 0.38568(7) 0.0344(4) Uani 1 1 d . . . . .
O4 O -0.10414(17) 0.48777(15) 0.45269(8) 0.0429(5) Uani 1 1 d . . . . .
H4 H -0.143653 0.489418 0.420143 0.064 Uiso 1 1 calc GR . . . .
N1 N 0.54465(18) 0.70249(14) 0.41891(8) 0.0269(4) Uani 1 1 d . . . . .
N2 N 0.55017(18) 0.59186(14) 0.32149(8) 0.0259(4) Uani 1 1 d . . . . .
N3 N 0.30899(17) 0.66513(14) 0.29278(8) 0.0231(4) Uani 1 1 d . . . . .
C1 C 0.5860(2) 0.83582(17) 0.29820(10) 0.0297(5) Uani 1 1 d . . . . .
H1 H 0.500424 0.858002 0.306494 0.036 Uiso 1 1 calc R . . . .
C2 C 0.6291(2) 0.8329(2) 0.23999(11) 0.0356(6) Uani 1 1 d . . . . .
H2 H 0.572879 0.852679 0.208698 0.043 Uiso 1 1 calc R . . . .
C3 C 0.7540(3) 0.8013(2) 0.22742(13) 0.0428(6) Uani 1 1 d . . . . .
H3 H 0.782960 0.796849 0.187508 0.051 Uiso 1 1 calc R . . . .
C4 C 0.8357(3) 0.7764(2) 0.27331(14) 0.0455(7) Uani 1 1 d . . . . .
H4A H 0.922317 0.757008 0.264837 0.055 Uiso 1 1 calc R . . . .
C5 C 0.7940(3) 0.7790(2) 0.33174(13) 0.0385(6) Uani 1 1 d . . . . .
H5 H 0.851933 0.762066 0.362919 0.046 Uiso 1 1 calc R . . . .
C6 C 0.6665(2) 0.80665(17) 0.34464(11) 0.0298(5) Uani 1 1 d . . . . .
C7 C 0.6140(2) 0.80047(18) 0.40665(11) 0.0322(6) Uani 1 1 d . . . . .
H7A H 0.553476 0.857569 0.413198 0.039 Uiso 1 1 calc R . . . .
H7B H 0.686393 0.807874 0.435106 0.039 Uiso 1 1 calc R . . . .
C8 C 0.4842(3) 0.7057(2) 0.47928(10) 0.0338(6) Uani 1 1 d . . . . .
H8A H 0.405296 0.748289 0.479391 0.041 Uiso 1 1 calc R . . . .
H8B H 0.545743 0.732088 0.509197 0.041 Uiso 1 1 calc R . . . .
C9 C 0.4519(3) 0.5961(2) 0.49089(12) 0.0396(6) Uani 1 1 d . . . . .
H9A H 0.375204 0.574380 0.467812 0.048 Uiso 1 1 calc R . . . .
H9B H 0.435834 0.583750 0.533563 0.048 Uiso 1 1 calc R . . . .
C10 C 0.5747(3) 0.5420(2) 0.46975(12) 0.0438(6) Uani 1 1 d . . . . .
H10A H 0.553646 0.474388 0.453288 0.053 Uiso 1 1 calc R . . . .
H10B H 0.636712 0.533437 0.502865 0.053 Uiso 1 1 calc R . . . .
C11 C 0.6320(2) 0.61171(19) 0.42118(11) 0.0310(5) Uani 1 1 d . . . . .
H11 H 0.720454 0.633999 0.433687 0.037 Uiso 1 1 calc R . . . .
C12 C 0.6413(2) 0.56109(18) 0.36104(12) 0.0312(5) Uani 1 1 d . . . . .
C13 C 0.5615(2) 0.57145(16) 0.26042(10) 0.0261(5) Uani 1 1 d . . . . .
C14 C 0.6749(2) 0.53002(19) 0.23534(12) 0.0332(5) Uani 1 1 d . . . . .
H14 H 0.743461 0.509851 0.260795 0.040 Uiso 1 1 calc R . . . .
C15 C 0.6889(2) 0.5180(2) 0.17504(12) 0.0362(6) Uani 1 1 d . . . . .
H15 H 0.767166 0.490393 0.159856 0.043 Uiso 1 1 calc R . . . .
C16 C 0.5915(2) 0.54515(18) 0.13616(11) 0.0348(6) Uani 1 1 d . . . . .
H16 H 0.602471 0.537518 0.094570 0.042 Uiso 1 1 calc R . . . .
C17 C 0.4786(2) 0.58341(18) 0.15904(10) 0.0296(5) Uani 1 1 d . . . . .
H17 H 0.410912 0.601354 0.132539 0.035 Uiso 1 1 calc R . . . .
C18 C 0.4592(2) 0.59717(17) 0.22061(10) 0.0243(5) Uani 1 1 d . . . . .
C19 C 0.3327(2) 0.63625(16) 0.23891(9) 0.0231(4) Uani 1 1 d . . . . .
C20 C 0.2261(2) 0.64221(18) 0.19372(9) 0.0262(5) Uani 1 1 d . . . . .
C21 C 0.1614(2) 0.5541(2) 0.17736(11) 0.0325(5) Uani 1 1 d . . . . .
H21 H 0.189540 0.490365 0.192120 0.039 Uiso 1 1 calc R . . . .
C22 C 0.0556(3) 0.5593(2) 0.13941(11) 0.0430(6) Uani 1 1 d . . . . .
H22 H 0.010909 0.499226 0.128369 0.052 Uiso 1 1 calc R . . . .
C23 C 0.0156(3) 0.6524(3) 0.11778(12) 0.0491(8) Uani 1 1 d . . . . .
H23 H -0.057811 0.656184 0.092470 0.059 Uiso 1 1 calc R . . . .
C24 C 0.0810(3) 0.7391(2) 0.13262(11) 0.0459(7) Uani 1 1 d . . . . .
H24 H 0.053680 0.802380 0.116894 0.055 Uiso 1 1 calc R . . . .
C25 C 0.1872(3) 0.7352(2) 0.17054(10) 0.0335(5) Uani 1 1 d . . . . .
H25 H 0.232702 0.795386 0.180518 0.040 Uiso 1 1 calc R . . . .
C26 C 0.1778(2) 0.69920(17) 0.31070(9) 0.0241(5) Uani 1 1 d . . . . .
H26 H 0.140579 0.741900 0.278258 0.029 Uiso 1 1 calc R . . . .
C27 C 0.1923(2) 0.76407(17) 0.36624(9) 0.0272(5) Uani 1 1 d . . . . .
C28 C 0.0858(2) 0.60928(17) 0.32251(10) 0.0281(5) Uani 1 1 d . . . . .
H28A H 0.008040 0.634560 0.343459 0.034 Uiso 1 1 calc R . . . .
H28B H 0.057324 0.580830 0.284042 0.034 Uiso 1 1 calc R . . . .
C29 C 0.1462(2) 0.52623(17) 0.35872(11) 0.0285(5) Uani 1 1 d . . . . .
H29 H 0.214457 0.489963 0.340080 0.034 Uiso 1 1 calc R . . . .
C30 C 0.1166(2) 0.49683(17) 0.41350(10) 0.0260(5) Uani 1 1 d . . . . .
C31 C 0.0104(3) 0.54730(19) 0.44861(11) 0.0337(5) Uani 1 1 d . . . . .
H31A H 0.042553 0.561548 0.489122 0.040 Uiso 1 1 calc R . . . .
H31B H -0.011097 0.612981 0.429786 0.040 Uiso 1 1 calc R . . . .
C32 C 0.1834(2) 0.40946(17) 0.44175(10) 0.0284(5) Uani 1 1 d . . . . .
C33 C 0.1312(3) 0.3598(2) 0.49069(12) 0.0418(6) Uani 1 1 d . . . . .
H33 H 0.054183 0.384993 0.508378 0.050 Uiso 1 1 calc R . . . .
C34 C 0.1901(3) 0.2742(3) 0.51400(14) 0.0544(8) Uani 1 1 d . . . . .
H34 H 0.152853 0.241537 0.547451 0.065 Uiso 1 1 calc R . . . .
C35 C 0.2997(3) 0.2364(2) 0.48986(14) 0.0526(8) Uani 1 1 d . . . . .
H35 H 0.337556 0.176253 0.505285 0.063 Uiso 1 1 calc R . . . .
C36 C 0.3561(3) 0.2859(2) 0.44261(14) 0.0512(8) Uani 1 1 d . . . . .
H36 H 0.433940 0.260545 0.425790 0.061 Uiso 1 1 calc R . . . .
C37 C 0.2999(3) 0.3721(2) 0.41975(12) 0.0411(6) Uani 1 1 d . . . . .
H37 H 0.341604 0.406830 0.388194 0.049 Uiso 1 1 calc R . . . .

loop_
_atom_site_aniso_label
_atom_site_aniso_U_11
_atom_site_aniso_U_22
_atom_site_aniso_U_33
_atom_site_aniso_U_23
_atom_site_aniso_U_13
_atom_site_aniso_U_12
Ni1 0.02100(13) 0.02633(13) 0.02322(13) -0.00144(11) -0.00264(12) 0.00399(12)
O1 0.0422(11) 0.0444(10) 0.0487(10) -0.0045(10) -0.0091(10) 0.0220(9)
O2 0.0282(9) 0.0371(9) 0.0270(8) -0.0057(7) -0.0033(7) 0.0082(7)
O3 0.0283(9) 0.0410(10) 0.0339(8) -0.0050(8) 0.0044(7) 0.0093(8)
O4 0.0263(10) 0.0552(12) 0.0472(11) 0.0198(9) 0.0051(8) 0.0050(8)
N1 0.0263(10) 0.0281(10) 0.0264(9) -0.0009(7) -0.0036(7) 0.0040(8)
N2 0.0217(10) 0.0248(10) 0.0312(10) -0.0017(7) -0.0023(8) 0.0032(7)
N3 0.0205(9) 0.0236(9) 0.0252(9) 0.0010(7) 0.0006(7) 0.0025(8)
C1 0.0238(11) 0.0248(11) 0.0406(12) 0.0035(9) -0.0019(10) 0.0011(10)
C2 0.0341(13) 0.0320(13) 0.0407(13) 0.0068(11) -0.0024(10) 0.0038(11)
C3 0.0443(15) 0.0402(16) 0.0438(15) 0.0108(12) 0.0090(12) 0.0068(12)
C4 0.0300(14) 0.0446(16) 0.0621(18) 0.0162(14) 0.0080(13) 0.0095(12)
C5 0.0256(13) 0.0386(14) 0.0515(16) 0.0112(12) -0.0059(11) 0.0023(11)
C6 0.0263(11) 0.0229(11) 0.0403(13) 0.0008(10) -0.0032(10) -0.0013(9)
C7 0.0311(13) 0.0293(13) 0.0362(13) -0.0014(10) -0.0098(10) -0.0007(10)
C8 0.0359(13) 0.0431(15) 0.0225(11) -0.0014(10) -0.0049(9) 0.0062(11)
C9 0.0402(16) 0.0467(15) 0.0319(13) 0.0060(11) -0.0006(11) 0.0017(12)
C10 0.0474(16) 0.0388(14) 0.0452(15) 0.0131(11) -0.0026(14) 0.0054(14)
C11 0.0280(12) 0.0321(13) 0.0330(12) 0.0019(10) -0.0069(10) 0.0059(10)
C12 0.0283(12) 0.0271(12) 0.0381(14) 0.0002(10) -0.0053(11) 0.0046(9)
C13 0.0233(11) 0.0225(10) 0.0326(11) -0.0028(8) 0.0018(10) -0.0022(10)
C14 0.0204(12) 0.0342(13) 0.0452(14) -0.0035(11) 0.0022(11) 0.0008(10)
C15 0.0249(13) 0.0361(14) 0.0476(15) -0.0086(11) 0.0116(11) 0.0009(11)
C16 0.0342(13) 0.0343(12) 0.0360(13) -0.0045(10) 0.0110(11) -0.0029(11)
C17 0.0282(12) 0.0308(12) 0.0297(13) -0.0021(9) 0.0036(9) -0.0003(10)
C18 0.0218(12) 0.0219(11) 0.0292(12) -0.0017(9) 0.0034(9) -0.0023(9)
C19 0.0237(11) 0.0214(10) 0.0242(11) 0.0023(8) 0.0000(9) -0.0007(9)
C20 0.0236(12) 0.0340(12) 0.0210(10) -0.0011(9) 0.0006(8) 0.0028(9)
C21 0.0294(13) 0.0360(14) 0.0319(13) -0.0054(10) 0.0015(10) 0.0008(11)
C22 0.0314(14) 0.0649(18) 0.0325(13) -0.0154(13) -0.0016(12) -0.0064(13)
C23 0.0313(14) 0.085(2) 0.0308(13) 0.0010(14) -0.0081(11) 0.0063(15)
C24 0.0414(15) 0.0629(18) 0.0334(14) 0.0145(12) -0.0043(12) 0.0148(16)
C25 0.0352(14) 0.0378(14) 0.0275(11) 0.0046(10) 0.0016(10) 0.0050(11)
C26 0.0199(10) 0.0294(12) 0.0229(10) 0.0031(8) 0.0007(8) 0.0062(9)
C27 0.0271(12) 0.0300(12) 0.0244(11) 0.0035(9) 0.0025(9) 0.0055(10)
C28 0.0247(12) 0.0331(12) 0.0266(11) 0.0027(9) 0.0001(10) 0.0020(10)
C29 0.0246(11) 0.0288(11) 0.0320(12) -0.0005(10) 0.0024(10) 0.0043(9)
C30 0.0247(12) 0.0241(11) 0.0292(11) -0.0027(9) -0.0029(9) -0.0029(9)
C31 0.0382(14) 0.0316(13) 0.0313(13) 0.0015(10) 0.0057(10) 0.0050(11)
C32 0.0287(12) 0.0268(12) 0.0298(11) -0.0018(9) -0.0075(10) 0.0000(10)
C33 0.0356(14) 0.0489(16) 0.0410(15) 0.0136(12) -0.0023(12) 0.0033(12)
C34 0.0488(18) 0.062(2) 0.0526(18) 0.0259(16) -0.0083(15) 0.0032(16)
C35 0.059(2) 0.0429(17) 0.0558(19) 0.0107(14) -0.0172(16) 0.0123(15)
C36 0.0542(19) 0.0533(18) 0.0461(16) -0.0030(14) -0.0056(14) 0.0266(15)
C37 0.0445(16) 0.0447(15) 0.0342(13) -0.0001(12) -0.0015(12) 0.0127(13)

loop_
_atom_type_symbol
_atom_type_description
_atom_type_scat_dispersion_real
_atom_type_scat_dispersion_imag
_atom_type_scat_source
C C 0.0033 0.0016 'International Tables Vol C Tables 4.2.6.8 and 6.1.1.4'
H H 0.0000 0.0000 'International Tables Vol C Tables 4.2.6.8 and 6.1.1.4'
N N 0.0061 0.0033 'International Tables Vol C Tables 4.2.6.8 and 6.1.1.4'
Ni Ni 0.3393 1.1124 'International Tables Vol C Tables 4.2.6.8 and 6.1.1.4'
O O 0.0106 0.0060 'International Tables Vol C Tables 4.2.6.8 and 6.1.1.4'

loop_
_geom_angle_atom_site_label_1
_geom_angle_atom_site_label_2
_geom_angle_atom_site_label_3
_geom_angle
_geom_angle_site_symmetry_1
_geom_angle_site_symmetry_3
_geom_angle_publ_flag
O2 Ni1 N1 89.66(7) . . ?
O2 Ni1 N2 177.62(8) . . ?
N2 Ni1 N1 87.96(8) . . ?
N3 Ni1 O2 86.85(7) . . ?
N3 Ni1 N1 175.07(8) . . ?
N3 Ni1 N2 95.52(8) . . ?
C27 O2 Ni1 115.43(14) . . ?
C31 O4 H4 109.5 . . ?
C7 N1 Ni1 108.24(14) . . ?
C8 N1 Ni1 114.98(15) . . ?
C8 N1 C7 109.96(18) . . ?
C8 N1 C11 104.03(17) . . ?
C11 N1 Ni1 105.76(14) . . ?
C11 N1 C7 113.93(18) . . ?
C12 N2 Ni1 113.35(16) . . ?
C12 N2 C13 121.8(2) . . ?
C13 N2 Ni1 124.28(15) . . ?
C19 N3 Ni1 127.46(16) . . ?
C19 N3 C26 121.12(18) . . ?
C26 N3 Ni1 111.33(13) . . ?
C2 C1 H1 119.6 . . ?
C2 C1 C6 120.9(2) . . ?
C6 C1 H1 119.6 . . ?
C1 C2 H2 120.0 . . ?
C3 C2 C1 120.0(2) . . ?
C3 C2 H2 120.0 . . ?
C2 C3 H3 120.3 . . ?
C4 C3 C2 119.3(3) . . ?
C4 C3 H3 120.3 . . ?
C3 C4 H4A 119.4 . . ?
C3 C4 C5 121.2(3) . . ?
C5 C4 H4A 119.4 . . ?
C4 C5 H5 120.1 . . ?
C4 C5 C6 119.8(2) . . ?
C6 C5 H5 120.1 . . ?
C1 C6 C5 118.6(2) . . ?
C1 C6 C7 120.0(2) . . ?
C5 C6 C7 121.3(2) . . ?
N1 C7 H7A 109.0 . . ?
N1 C7 H7B 109.0 . . ?
C6 C7 N1 112.95(19) . . ?
C6 C7 H7A 109.0 . . ?
C6 C7 H7B 109.0 . . ?
H7A C7 H7B 107.8 . . ?
N1 C8 H8A 111.2 . . ?
N1 C8 H8B 111.2 . . ?
N1 C8 C9 102.89(19) . . ?
H8A C8 H8B 109.1 . . ?
C9 C8 H8A 111.2 . . ?
C9 C8 H8B 111.2 . . ?
C8 C9 H9A 111.4 . . ?
C8 C9 H9B 111.4 . . ?
C8 C9 C10 102.1(2) . . ?
H9A C9 H9B 109.2 . . ?
C10 C9 H9A 111.4 . . ?
C10 C9 H9B 111.4 . . ?
C9 C10 H10A 110.7 . . ?
C9 C10 H10B 110.7 . . ?
C9 C10 C11 105.1(2) . . ?
H10A C10 H10B 108.8 . . ?
C11 C10 H10A 110.7 . . ?
C11 C10 H10B 110.7 . . ?
N1 C11 C10 105.6(2) . . ?
N1 C11 H11 108.9 . . ?
N1 C11 C12 111.06(18) . . ?
C10 C11 H11 108.9 . . ?
C12 C11 C10 113.3(2) . . ?
C12 C11 H11 108.9 . . ?
O1 C12 N2 128.4(2) . . ?
O1 C12 C11 117.3(2) . . ?
N2 C12 C11 114.3(2) . . ?
N2 C13 C14 122.4(2) . . ?
N2 C13 C18 120.5(2) . . ?
C14 C13 C18 117.0(2) . . ?
C13 C14 H14 119.0 . . ?
C15 C14 C13 121.9(2) . . ?
C15 C14 H14 119.0 . . ?
C14 C15 H15 119.3 . . ?
C14 C15 C16 121.3(2) . . ?
C16 C15 H15 119.3 . . ?
C15 C16 H16 120.8 . . ?
C17 C16 C15 118.4(2) . . ?
C17 C16 H16 120.8 . . ?
C16 C17 H17 118.8 . . ?
C16 C17 C18 122.5(2) . . ?
C18 C17 H17 118.8 . . ?
C13 C18 C19 124.5(2) . . ?
C17 C18 C13 118.8(2) . . ?
C17 C18 C19 116.6(2) . . ?
N3 C19 C18 122.4(2) . . ?
N3 C19 C20 118.8(2) . . ?
C18 C19 C20 118.78(19) . . ?
C21 C20 C19 119.3(2) . . ?
C21 C20 C25 119.8(2) . . ?
C25 C20 C19 120.8(2) . . ?
C20 C21 H21 120.0 . . ?
C22 C21 C20 120.0(3) . . ?
C22 C21 H21 120.0 . . ?
C21 C22 H22 120.2 . . ?
C23 C22 C21 119.7(3) . . ?
C23 C22 H22 120.2 . . ?
C22 C23 H23 119.8 . . ?
C24 C23 C22 120.5(2) . . ?
C24 C23 H23 119.8 . . ?
C23 C24 H24 119.7 . . ?
C23 C24 C25 120.5(3) . . ?
C25 C24 H24 119.7 . . ?
C20 C25 H25 120.3 . . ?
C24 C25 C20 119.4(3) . . ?
C24 C25 H25 120.3 . . ?
N3 C26 H26 108.8 . . ?
N3 C26 C27 107.71(17) . . ?
N3 C26 C28 112.12(18) . . ?
C27 C26 H26 108.8 . . ?
C27 C26 C28 110.49(18) . . ?
C28 C26 H26 108.8 . . ?
O2 C27 C26 115.22(19) . . ?
O3 C27 O2 124.6(2) . . ?
O3 C27 C26 120.2(2) . . ?
C26 C28 H28A 108.9 . . ?
C26 C28 H28B 108.9 . . ?
H28A C28 H28B 107.7 . . ?
C29 C28 C26 113.52(19) . . ?
C29 C28 H28A 108.9 . . ?
C29 C28 H28B 108.9 . . ?
C28 C29 H29 115.8 . . ?
C30 C29 C28 128.4(2) . . ?
C30 C29 H29 115.8 . . ?
C29 C30 C31 121.8(2) . . ?
C29 C30 C32 121.1(2) . . ?
C32 C30 C31 117.1(2) . . ?
O4 C31 C30 113.3(2) . . ?
O4 C31 H31A 108.9 . . ?
O4 C31 H31B 108.9 . . ?
C30 C31 H31A 108.9 . . ?
C30 C31 H31B 108.9 . . ?
H31A C31 H31B 107.7 . . ?
C33 C32 C30 121.6(2) . . ?
C33 C32 C37 116.8(2) . . ?
C37 C32 C30 121.6(2) . . ?
C32 C33 H33 119.5 . . ?
C34 C33 C32 120.9(3) . . ?
C34 C33 H33 119.5 . . ?
C33 C34 H34 119.5 . . ?
C35 C34 C33 121.0(3) . . ?
C35 C34 H34 119.5 . . ?
C34 C35 H35 120.3 . . ?
C34 C35 C36 119.3(3) . . ?
C36 C35 H35 120.3 . . ?
C35 C36 H36 119.9 . . ?
C37 C36 C35 120.2(3) . . ?
C37 C36 H36 119.9 . . ?
C32 C37 H37 119.2 . . ?
C36 C37 C32 121.6(3) . . ?
C36 C37 H37 119.2 . . ?

loop_
_geom_bond_atom_site_label_1
_geom_bond_atom_site_label_2
_geom_bond_distance
_geom_bond_site_symmetry_2
_geom_bond_publ_flag
Ni1 O2 1.8576(16) . ?
Ni1 N1 1.9319(18) . ?
Ni1 N2 1.8662(19) . ?
Ni1 N3 1.8476(18) . ?
O1 C12 1.238(3) . ?
O2 C27 1.293(3) . ?
O3 C27 1.224(3) . ?
O4 H4 0.8400 . ?
O4 C31 1.423(3) . ?
N1 C7 1.503(3) . ?
N1 C8 1.498(3) . ?
N1 C11 1.500(3) . ?
N2 C12 1.359(3) . ?
N2 C13 1.408(3) . ?
N3 C19 1.296(3) . ?
N3 C26 1.484(3) . ?
C1 H1 0.9500 . ?
C1 C2 1.387(3) . ?
C1 C6 1.391(3) . ?
C2 H2 0.9500 . ?
C2 C3 1.386(4) . ?
C3 H3 0.9500 . ?
C3 C4 1.375(4) . ?
C4 H4A 0.9500 . ?
C4 C5 1.387(4) . ?
C5 H5 0.9500 . ?
C5 C6 1.397(3) . ?
C6 C7 1.502(3) . ?
C7 H7A 0.9900 . ?
C7 H7B 0.9900 . ?
C8 H8A 0.9900 . ?
C8 H8B 0.9900 . ?
C8 C9 1.506(4) . ?
C9 H9A 0.9900 . ?
C9 H9B 0.9900 . ?
C9 C10 1.532(4) . ?
C10 H10A 0.9900 . ?
C10 H10B 0.9900 . ?
C10 C11 1.548(4) . ?
C11 H11 1.0000 . ?
C11 C12 1.515(3) . ?
C13 C14 1.411(3) . ?
C13 C18 1.427(3) . ?
C14 H14 0.9500 . ?
C14 C15 1.377(4) . ?
C15 H15 0.9500 . ?
C15 C16 1.382(4) . ?
C16 H16 0.9500 . ?
C16 C17 1.371(3) . ?
C17 H17 0.9500 . ?
C17 C18 1.414(3) . ?
C18 C19 1.464(3) . ?
C19 C20 1.502(3) . ?
C20 C21 1.390(3) . ?
C20 C25 1.392(3) . ?
C21 H21 0.9500 . ?
C21 C22 1.390(3) . ?
C22 H22 0.9500 . ?
C22 C23 1.385(4) . ?
C23 H23 0.9500 . ?
C23 C24 1.370(4) . ?
C24 H24 0.9500 . ?
C24 C25 1.392(4) . ?
C25 H25 0.9500 . ?
C26 H26 1.0000 . ?
C26 C27 1.524(3) . ?
C26 C28 1.543(3) . ?
C28 H28A 0.9900 . ?
C28 H28B 0.9900 . ?
C28 C29 1.502(3) . ?
C29 H29 0.9500 . ?
C29 C30 1.330(3) . ?
C30 C31 1.508(3) . ?
C30 C32 1.487(3) . ?
C31 H31A 0.9900 . ?
C31 H31B 0.9900 . ?
C32 C33 1.392(4) . ?
C32 C37 1.392(4) . ?
C33 H33 0.9500 . ?
C33 C34 1.387(4) . ?
C34 H34 0.9500 . ?
C34 C35 1.352(5) . ?
C35 H35 0.9500 . ?
C35 C36 1.379(5) . ?
C36 H36 0.9500 . ?
C36 C37 1.376(4) . ?
C37 H37 0.9500 . ?

loop_
_geom_torsion_atom_site_label_1
_geom_torsion_atom_site_label_2
_geom_torsion_atom_site_label_3
_geom_torsion_atom_site_label_4
_geom_torsion
_geom_torsion_site_symmetry_1
_geom_torsion_site_symmetry_2
_geom_torsion_site_symmetry_3
_geom_torsion_site_symmetry_4
_geom_torsion_publ_flag
Ni1 O2 C27 O3 175.37(19) . . . . ?
Ni1 O2 C27 C26 -4.0(2) . . . . ?
Ni1 N1 C7 C6 -48.2(2) . . . . ?
Ni1 N1 C8 C9 72.2(2) . . . . ?
Ni1 N1 C11 C10 -97.02(19) . . . . ?
Ni1 N1 C11 C12 26.2(2) . . . . ?
Ni1 N2 C12 O1 172.0(2) . . . . ?
Ni1 N2 C12 C11 -6.8(3) . . . . ?
Ni1 N2 C13 C14 162.38(18) . . . . ?
Ni1 N2 C13 C18 -14.4(3) . . . . ?
Ni1 N3 C19 C18 7.0(3) . . . . ?
Ni1 N3 C19 C20 -173.56(15) . . . . ?
Ni1 N3 C26 C27 18.3(2) . . . . ?
Ni1 N3 C26 C28 -103.48(17) . . . . ?
O2 Ni1 N3 C19 159.4(2) . . . . ?
O2 Ni1 N3 C26 -17.24(15) . . . . ?
N1 Ni1 O2 C27 -171.06(16) . . . . ?
N1 Ni1 N2 C12 18.68(17) . . . . ?
N1 Ni1 N2 C13 -152.88(18) . . . . ?
N1 C8 C9 C10 43.8(2) . . . . ?
N1 C11 C12 O1 167.2(2) . . . . ?
N1 C11 C12 N2 -13.8(3) . . . . ?
N2 Ni1 N3 C19 -20.4(2) . . . . ?
N2 Ni1 N3 C26 162.99(14) . . . . ?
N2 C13 C14 C15 -174.6(2) . . . . ?
N2 C13 C18 C17 174.7(2) . . . . ?
N2 C13 C18 C19 -6.1(3) . . . . ?
N3 Ni1 O2 C27 12.42(17) . . . . ?
N3 Ni1 N2 C12 -164.81(16) . . . . ?
N3 Ni1 N2 C13 23.62(19) . . . . ?
N3 C19 C20 C21 -102.7(3) . . . . ?
N3 C19 C20 C25 73.9(3) . . . . ?
N3 C26 C27 O2 -9.4(3) . . . . ?
N3 C26 C27 O3 171.2(2) . . . . ?
N3 C26 C28 C29 44.8(2) . . . . ?
C1 C2 C3 C4 -2.3(4) . . . . ?
C1 C6 C7 N1 82.5(3) . . . . ?
C2 C1 C6 C5 3.1(4) . . . . ?
C2 C1 C6 C7 -173.9(2) . . . . ?
C2 C3 C4 C5 2.2(4) . . . . ?
C3 C4 C5 C6 0.5(4) . . . . ?
C4 C5 C6 C1 -3.1(4) . . . . ?
C4 C5 C6 C7 173.9(2) . . . . ?
C5 C6 C7 N1 -94.4(3) . . . . ?
C6 C1 C2 C3 -0.4(4) . . . . ?
C7 N1 C8 C9 -165.32(19) . . . . ?
C7 N1 C11 C10 144.2(2) . . . . ?
C7 N1 C11 C12 -92.6(2) . . . . ?
C8 N1 C7 C6 -174.59(19) . . . . ?
C8 N1 C11 C10 24.5(2) . . . . ?
C8 N1 C11 C12 147.7(2) . . . . ?
C8 C9 C10 C11 -28.2(3) . . . . ?
C9 C10 C11 N1 2.5(3) . . . . ?
C9 C10 C11 C12 -119.3(2) . . . . ?
C10 C11 C12 O1 -74.2(3) . . . . ?
C10 C11 C12 N2 104.8(2) . . . . ?
C11 N1 C7 C6 69.1(2) . . . . ?
C11 N1 C8 C9 -42.9(2) . . . . ?
C12 N2 C13 C14 -8.5(3) . . . . ?
C12 N2 C13 C18 174.7(2) . . . . ?
C13 N2 C12 O1 -16.2(4) . . . . ?
C13 N2 C12 C11 165.0(2) . . . . ?
C13 C14 C15 C16 -0.6(4) . . . . ?
C13 C18 C19 N3 10.5(4) . . . . ?
C13 C18 C19 C20 -169.0(2) . . . . ?
C14 C13 C18 C17 -2.3(3) . . . . ?
C14 C13 C18 C19 176.9(2) . . . . ?
C14 C15 C16 C17 -0.9(4) . . . . ?
C15 C16 C17 C18 0.8(4) . . . . ?
C16 C17 C18 C13 0.8(4) . . . . ?
C16 C17 C18 C19 -178.5(2) . . . . ?
C17 C18 C19 N3 -170.3(2) . . . . ?
C17 C18 C19 C20 10.2(3) . . . . ?
C18 C13 C14 C15 2.2(4) . . . . ?
C18 C19 C20 C21 76.8(3) . . . . ?
C18 C19 C20 C25 -106.6(3) . . . . ?
C19 N3 C26 C27 -158.57(19) . . . . ?
C19 N3 C26 C28 79.7(2) . . . . ?
C19 C20 C21 C22 174.6(2) . . . . ?
C19 C20 C25 C24 -174.6(2) . . . . ?
C20 C21 C22 C23 0.4(4) . . . . ?
C21 C20 C25 C24 2.0(4) . . . . ?
C21 C22 C23 C24 1.2(4) . . . . ?
C22 C23 C24 C25 -1.2(4) . . . . ?
C23 C24 C25 C20 -0.4(4) . . . . ?
C25 C20 C21 C22 -2.0(4) . . . . ?
C26 N3 C19 C18 -176.68(19) . . . . ?
C26 N3 C19 C20 2.7(3) . . . . ?
C26 C28 C29 C30 112.8(3) . . . . ?
C27 C26 C28 C29 -75.3(2) . . . . ?
C28 C26 C27 O2 113.4(2) . . . . ?
C28 C26 C27 O3 -66.0(3) . . . . ?
C28 C29 C30 C31 0.0(4) . . . . ?
C28 C29 C30 C32 177.3(2) . . . . ?
C29 C30 C31 O4 105.2(3) . . . . ?
C29 C30 C32 C33 -161.5(2) . . . . ?
C29 C30 C32 C37 17.1(4) . . . . ?
C30 C32 C33 C34 175.5(3) . . . . ?
C30 C32 C37 C36 -174.3(2) . . . . ?
C31 C30 C32 C33 15.9(3) . . . . ?
C31 C30 C32 C37 -165.4(2) . . . . ?
C32 C30 C31 O4 -72.3(3) . . . . ?
C32 C33 C34 C35 -0.1(5) . . . . ?
C33 C32 C37 C36 4.4(4) . . . . ?
C33 C34 C35 C36 2.3(5) . . . . ?
C34 C35 C36 C37 -1.1(5) . . . . ?
C35 C36 C37 C32 -2.4(5) . . . . ?
C37 C32 C33 C34 -3.2(4) . . . . ?
